data_2022206
loop_
_publ_author_name
'Obydennov, Konstantin L'vovich'
'Kalinina, Tatiana Andreevna'
'Vysokova, Olga Alexandrovna'
'Slepukhin, Pavel Alexandrovich'
'Pozdina, Varvara Alexandrovna'
'Ulitko, Maria Valer'evna'
'Glukhareva, Tatiana Vladimirovna'

_publ_section_title
;
 The different modes of chiral
 [1,2,3]triazolo[5,1-<i>b</i>][1,3,4]thiadiazines: crystal packing,
 conformation investigation and cellular activity
;
_journal_coeditor_code FM3064
_journal_issue 8
_journal_name_full 'Acta Crystallographica Section C'
_journal_page_first
;
;
_journal_paper_doi 10.1107/S2053229620009328
_journal_volume 76
_journal_year 2020
_chemical_formula_iupac 'C21 H20 N4 O4 S'
_chemical_formula_moiety 'C21 H20 N4 O4 S'
_chemical_formula_sum 'C21 H20 N4 O4 S'
_chemical_formula_weight 424.47
_chemical_name_systematic
'Ethyl 5-benzoyl-6-(4-methoxyphenyl)-6,7-dihydro-5<i>H</i>-[1,2,3]triazolo[5,1-<i>b</i>][1,3,4]thiadiazine-3-carboxylate'
_space_group_crystal_system triclinic
_space_group_IT_number 2
_space_group_name_Hall '-P 1'
_space_group_name_H-M_alt 'P -1'
_atom_sites_solution_hydrogens mixed
_atom_sites_solution_primary iterative
_audit_creation_method
;
Olex2
(compiled Nov 21 2019 18:26:39 for OlexSys, GUI svn.r6003)
;
_cell_angle_alpha 65.567(7)
_cell_angle_beta 73.829(5)
_cell_angle_gamma 73.034(6)
_cell_formula_units_Z 2
_cell_length_a 9.2791(5)
_cell_length_b 11.1445(8)
_cell_length_c 11.4872(7)
_cell_measurement_reflns_used 2384
_cell_measurement_temperature 295(2)
_cell_measurement_theta_max 29.0170
_cell_measurement_theta_min 2.3310
_cell_volume 1017.32(13)
_computing_cell_refinement
;
CrysAlis PRO (Agilent, 2013)
;
_computing_data_collection
;
CrysAlis PRO (Agilent, 2013)
;
_computing_data_reduction
;
CrysAlis PRO (Agilent, 2013)
;
_computing_molecular_graphics
;
OLEX2 (Dolomanov <i>et al.</i>,  2009)
;
_computing_publication_material
;
OLEX2 (Dolomanov <i>et al.</i>, 2009), PLATON (Spek, 2020) and
publCIF (Westrip, 2010)
;
_computing_structure_refinement
;
SHELXL2018 (Sheldrick, 2015)
;
_computing_structure_solution
;
olex2.solve (Bourhis <i>et al.</i>, 2015)
;
_diffrn_ambient_temperature 293(2)
_diffrn_detector_area_resol_mean 15.9555
_diffrn_measured_fraction_theta_full 0.979
_diffrn_measured_fraction_theta_max 0.843
_diffrn_measurement_device_type 'Xcalibur 3'
_diffrn_measurement_method '\w scans'
_diffrn_radiation_type MoK\a
_diffrn_radiation_wavelength 0.71073
_diffrn_reflns_av_R_equivalents 0.0271
_diffrn_reflns_av_unetI/netI 0.0542
_diffrn_reflns_limit_h_max 11
_diffrn_reflns_limit_h_min -13
_diffrn_reflns_limit_k_max 15
_diffrn_reflns_limit_k_min -15
_diffrn_reflns_limit_l_max 9
_diffrn_reflns_limit_l_min -16
_diffrn_reflns_number 9054
_diffrn_reflns_theta_full 26.000
_diffrn_reflns_theta_max 30.897
_diffrn_reflns_theta_min 2.277
_diffrn_standards_decay_% 0
_diffrn_standards_interval_count 0
_diffrn_standards_interval_time 0
_diffrn_standards_number 0
_exptl_absorpt_coefficient_mu 0.195
_exptl_absorpt_correction_T_max 1.00000
_exptl_absorpt_correction_T_min 0.86625
_exptl_absorpt_correction_type multi-scan
_exptl_absorpt_process_details
;
(CrysAlis PRO; Agilent, 2013)
;
_exptl_crystal_colour colourless
_exptl_crystal_density_diffrn 1.386
_exptl_crystal_density_method 'not measured'
_exptl_crystal_description block
_exptl_crystal_F_000 444
_exptl_crystal_size_max 0.25
_exptl_crystal_size_mid 0.2
_exptl_crystal_size_min 0.15
_refine_diff_density_max 0.296
_refine_diff_density_min -0.199
_refine_ls_extinction_method none
_refine_ls_goodness_of_fit_ref 0.990
_refine_ls_hydrogen_treatment mixed
_refine_ls_matrix_type full
_refine_ls_number_parameters 310
_refine_ls_number_reflns 5427
_refine_ls_number_restraints 6
_refine_ls_restrained_S_all 0.990
_refine_ls_R_factor_all 0.0831
_refine_ls_R_factor_gt 0.0490
_refine_ls_shift/su_max 0.001
_refine_ls_shift/su_mean 0.000
_refine_ls_structure_factor_coef Fsqd
_refine_ls_weighting_details 'w=1/[\s^2^(Fo^2^)+(0.0620P)^2^] where P=(Fo^2^+2Fc^2^)/3'
_refine_ls_weighting_scheme calc
_refine_ls_wR_factor_gt 0.1127
_refine_ls_wR_factor_ref 0.1336
_reflns_number_gt 3602
_reflns_number_total 5427
_reflns_threshold_expression 'I > 2\s(I)'
_cod_data_source_file fm3064sup1.cif
_cod_data_source_block VII
_cod_database_code 2022206
_shelx_space_group_comment
;
The symmetry employed for this shelxl refinement is uniquely defined
by the following loop, which should always be used as a source of
symmetry information in preference to the above space-group names.
They are only intended as comments.
;

loop_
_space_group_symop_operation_xyz
'x, y, z'
'-x, -y, -z'

loop_
_atom_site_type_symbol
_atom_site_label
_atom_site_fract_x
_atom_site_fract_y
_atom_site_fract_z
_atom_site_U_iso_or_equiv
_atom_site_adp_type
_atom_site_calc_flag
_atom_site_occupancy
_atom_site_disorder_assembly
_atom_site_disorder_group
S S1 0.01471(5) 0.17117(5) 0.95568(5) 0.04083(15) Uani d 1 . .
N N4 0.26879(16) 0.29948(16) 0.98216(17) 0.0362(3) Uani d 1 . .
O O3 0.29401(19) 0.34182(16) 0.71394(15) 0.0627(4) Uani d 1 . .
N N1 -0.07717(18) 0.39801(16) 1.16385(15) 0.0405(4) Uani d 1 . .
N N2 0.07010(17) 0.39179(16) 1.12322(15) 0.0391(4) Uani d 1 . .
N N3 0.11700(15) 0.31678(14) 1.04658(14) 0.0326(3) Uani d 1 . .
O O4 0.3697(2) -0.22355(18) 1.47527(16) 0.0705(5) Uani d 1 . .
O O2 -0.31207(14) 0.22927(16) 1.10730(16) 0.0572(4) Uani d 1 . .
O O1 -0.38398(15) 0.40175(16) 1.17780(15) 0.0550(4) Uani d 1 . .
C C1 0.00038(18) 0.27216(17) 1.04057(17) 0.0313(4) Uani d 1 . .
C C21 0.4027(2) 0.0710(2) 1.1830(2) 0.0455(5) Uani d 1 . .
C C4 0.22106(19) 0.14792(19) 0.88939(18) 0.0356(4) Uani d 1 . .
C C2 -0.12400(19) 0.32472(18) 1.11656(17) 0.0345(4) Uani d 1 . .
C C17 0.2656(2) -0.0573(2) 1.1495(2) 0.0458(5) Uani d 1 . .
C C18 0.2779(2) -0.1540(2) 1.2736(2) 0.0494(5) Uani d 1 . .
C C19 0.3527(2) -0.1367(2) 1.3517(2) 0.0482(5) Uani d 1 . .
C C5 0.2402(2) 0.2432(2) 0.7475(2) 0.0425(4) Uani d 1 . .
C C20 0.4160(2) -0.0237(2) 1.3049(2) 0.0545(6) Uani d 1 . .
C C13 -0.2814(2) 0.3110(2) 1.13464(19) 0.0412(4) Uani d 1 . .
C C7 0.1750(3) 0.0862(3) 0.6713(2) 0.0598(6) Uani d 1 . .
H H7 0.195651 0.014749 0.747528 0.072 Uiso calc 1 . .
C C16 0.32559(18) 0.05698(18) 1.10229(18) 0.0353(4) Uani d 1 . .
C C6 0.1867(2) 0.2137(2) 0.65276(19) 0.0450(5) Uani d 1 . .
C C8 0.1321(3) 0.0645(3) 0.5753(3) 0.0780(8) Uani d 1 . .
H H8 0.124491 -0.021450 0.587646 0.094 Uiso calc 1 . .
C C3 0.31661(19) 0.16617(18) 0.96903(19) 0.0352(4) Uani d 1 . .
C C11 0.1529(3) 0.3190(3) 0.5391(2) 0.0661(6) Uani d 1 . .
H H11 0.159920 0.405455 0.525701 0.079 Uiso calc 1 . .
C C9 0.1016(3) 0.1689(4) 0.4639(3) 0.0795(9) Uani d 1 . .
H H9 0.075501 0.153425 0.399577 0.095 Uiso calc 1 . .
C C12 0.3316(3) -0.3507(3) 1.5184(3) 0.0749(7) Uani d 1 . .
H H12A 0.391564 -0.396838 1.460787 0.112 Uiso calc 1 . .
H H12B 0.224700 -0.338963 1.518982 0.112 Uiso calc 1 . .
H H12C 0.352441 -0.402616 1.604627 0.112 Uiso calc 1 . .
C C10 0.1088(3) 0.2965(4) 0.4456(3) 0.0823(9) Uani d 1 . .
H H10 0.084155 0.367866 0.370521 0.099 Uiso calc 1 . .
C C15 -0.6366(3) 0.5280(3) 1.2066(3) 0.0806(8) Uani d 1 . .
H H15A -0.622938 0.525189 1.287548 0.121 Uiso calc 0.75 A 1
H H15B -0.743132 0.535243 1.209633 0.121 Uiso calc 0.75 A 1
H H15C -0.601871 0.604452 1.137012 0.121 Uiso calc 0.75 A 1
H H15D -0.603411 0.573668 1.246166 0.121 Uiso calc 0.25 B 2
H H15E -0.742403 0.523453 1.241932 0.121 Uiso calc 0.25 B 2
H H15F -0.624680 0.576346 1.114369 0.121 Uiso calc 0.25 B 2
C C14 -0.5474(7) 0.4041(6) 1.1843(4) 0.0515(11) Uani d 0.75 C 1
H H14A -0.561651 0.404642 1.103602 0.062 Uiso calc 0.75 C 1
H H14B -0.579485 0.325730 1.254974 0.062 Uiso calc 0.75 C 1
H H18 0.229(3) -0.226(3) 1.299(2) 0.067(7) Uiso d 1 . .
H H17 0.215(2) -0.070(2) 1.099(2) 0.048(6) Uiso d 1 . .
H H3 0.420(2) 0.1674(19) 0.9164(18) 0.037(5) Uiso d 1 . .
H H20 0.465(2) -0.010(2) 1.361(2) 0.067(7) Uiso d 1 . .
H H21 0.444(2) 0.143(2) 1.150(2) 0.051(6) Uiso d 1 . .
H H4A 0.2541(18) 0.056(2) 0.8909(18) 0.035(5) Uiso d 1 . .
H H4 0.270(2) 0.367(2) 0.899(2) 0.062(7) Uiso d 1 . .
C C22 -0.537(2) 0.381(2) 1.2348(15) 0.061(4) Uani d 0.25 C 2
H H22A -0.546110 0.330789 1.327585 0.074 Uiso calc 0.25 C 2
H H22B -0.567804 0.333378 1.194959 0.074 Uiso calc 0.25 C 2

loop_
_atom_site_aniso_label
_atom_site_aniso_U_11
_atom_site_aniso_U_22
_atom_site_aniso_U_33
_atom_site_aniso_U_12
_atom_site_aniso_U_13
_atom_site_aniso_U_23
S1 0.0377(2) 0.0408(3) 0.0562(3) -0.0079(2) -0.0093(2) -0.0287(3)
N4 0.0348(7) 0.0290(8) 0.0462(10) -0.0107(6) -0.0072(7) -0.0120(8)
O3 0.0942(11) 0.0457(9) 0.0495(9) -0.0308(9) -0.0124(8) -0.0077(8)
N1 0.0506(9) 0.0345(9) 0.0384(9) -0.0076(7) -0.0090(7) -0.0152(8)
N2 0.0511(9) 0.0328(9) 0.0398(9) -0.0080(7) -0.0138(7) -0.0161(8)
N3 0.0367(7) 0.0251(8) 0.0393(8) -0.0060(6) -0.0108(6) -0.0124(7)
O4 0.1018(12) 0.0549(11) 0.0487(10) -0.0126(9) -0.0251(9) -0.0075(9)
O2 0.0440(7) 0.0499(9) 0.0876(12) -0.0118(7) -0.0074(7) -0.0356(9)
O1 0.0428(7) 0.0515(9) 0.0736(11) -0.0070(6) 0.0015(7) -0.0349(9)
C1 0.0363(8) 0.0224(8) 0.0353(9) -0.0058(7) -0.0115(7) -0.0075(8)
C21 0.0489(11) 0.0369(11) 0.0548(13) -0.0095(9) -0.0176(9) -0.0147(10)
C4 0.0390(9) 0.0268(9) 0.0401(10) -0.0026(7) -0.0078(7) -0.0136(9)
C2 0.0421(9) 0.0256(9) 0.0347(9) -0.0069(7) -0.0071(7) -0.0097(8)
C17 0.0475(10) 0.0389(11) 0.0541(13) -0.0125(9) -0.0186(9) -0.0114(10)
C18 0.0538(11) 0.0365(12) 0.0538(13) -0.0152(10) -0.0124(10) -0.0065(10)
C19 0.0533(11) 0.0411(12) 0.0427(12) -0.0013(9) -0.0120(9) -0.0114(10)
C5 0.0483(10) 0.0330(11) 0.0435(11) -0.0059(8) -0.0071(8) -0.0136(9)
C20 0.0630(13) 0.0509(14) 0.0569(14) -0.0068(11) -0.0252(11) -0.0205(12)
C13 0.0431(10) 0.0340(10) 0.0419(11) -0.0056(8) -0.0053(8) -0.0121(9)
C7 0.0770(15) 0.0524(14) 0.0569(14) -0.0099(12) -0.0219(12) -0.0223(13)
C16 0.0302(8) 0.0308(10) 0.0438(10) -0.0034(7) -0.0080(7) -0.0135(9)
C6 0.0453(10) 0.0490(13) 0.0393(11) -0.0078(9) -0.0054(8) -0.0174(10)
C8 0.099(2) 0.081(2) 0.0758(19) -0.0243(16) -0.0233(16) -0.0410(18)
C3 0.0325(8) 0.0299(10) 0.0439(10) -0.0069(7) -0.0068(7) -0.0136(9)
C11 0.0834(16) 0.0640(17) 0.0479(14) -0.0252(13) -0.0188(12) -0.0060(13)
C9 0.0811(17) 0.122(3) 0.0545(16) -0.0370(18) -0.0122(13) -0.0398(19)
C12 0.100(2) 0.0496(16) 0.0548(16) -0.0078(14) -0.0187(14) -0.0014(13)
C10 0.0972(19) 0.108(3) 0.0421(14) -0.0416(18) -0.0225(13) -0.0068(16)
C15 0.0596(14) 0.074(2) 0.095(2) 0.0038(13) -0.0094(14) -0.0331(18)
C14 0.0417(18) 0.055(3) 0.056(3) -0.0119(17) -0.002(2) -0.021(3)
C22 0.045(6) 0.062(8) 0.076(9) -0.009(5) 0.004(7) -0.034(7)

loop_
_atom_type_symbol
_atom_type_description
_atom_type_scat_dispersion_real
_atom_type_scat_dispersion_imag
_atom_type_scat_source
C C 0.0033 0.0016 'International Tables Vol C Tables 4.2.6.8 and 6.1.1.4'
H H 0.0000 0.0000 'International Tables Vol C Tables 4.2.6.8 and 6.1.1.4'
N N 0.0061 0.0033 'International Tables Vol C Tables 4.2.6.8 and 6.1.1.4'
O O 0.0106 0.0060 'International Tables Vol C Tables 4.2.6.8 and 6.1.1.4'
S S 0.1246 0.1234 'International Tables Vol C Tables 4.2.6.8 and 6.1.1.4'

loop_
_geom_angle_atom_site_label_1
_geom_angle_atom_site_label_2
_geom_angle_atom_site_label_3
_geom_angle_site_symmetry_1
_geom_angle_site_symmetry_3
_geom_angle
_geom_angle_publ_flag
C1 S1 C4 . . 100.18(8) ?
N3 N4 C3 . . 109.92(13) ?
N3 N4 H4 . . 105.6(13) ?
C3 N4 H4 . . 109.3(13) ?
N2 N1 C2 . . 108.93(13) ?
N1 N2 N3 . . 106.92(12) ?
N2 N3 N4 . . 120.02(13) ?
C1 N3 N4 . . 128.47(13) ?
C1 N3 N2 . . 111.46(13) ?
C19 O4 C12 . . 117.90(19) ?
C13 O1 C14 . . 115.8(3) ?
C13 O1 C22 . . 119.9(8) ?
N3 C1 S1 . . 125.34(12) ?
N3 C1 C2 . . 103.81(14) ?
C2 C1 S1 . . 130.85(13) ?
C20 C21 C16 . . 121.6(2) ?
C20 C21 H21 . . 122.3(14) ?
C16 C21 H21 . . 116.1(14) ?
S1 C4 H4A . . 106.5(10) ?
C5 C4 S1 . . 106.99(12) ?
C5 C4 C3 . . 113.15(16) ?
C5 C4 H4A . . 108.0(11) ?
C3 C4 S1 . . 113.58(12) ?
C3 C4 H4A . . 108.3(10) ?
N1 C2 C1 . . 108.86(15) ?
N1 C2 C13 . . 126.13(15) ?
C1 C2 C13 . . 124.88(16) ?
C18 C17 H17 . . 118.5(14) ?
C16 C17 C18 . . 121.92(19) ?
C16 C17 H17 . . 119.6(14) ?
C17 C18 H18 . . 116.0(15) ?
C19 C18 C17 . . 119.8(2) ?
C19 C18 H18 . . 124.1(15) ?
O4 C19 C18 . . 124.9(2) ?
O4 C19 C20 . . 116.1(2) ?
C18 C19 C20 . . 119.0(2) ?
O3 C5 C4 . . 120.47(17) ?
O3 C5 C6 . . 121.20(19) ?
C6 C5 C4 . . 118.30(17) ?
C21 C20 C19 . . 120.7(2) ?
C21 C20 H20 . . 120.6(15) ?
C19 C20 H20 . . 118.6(15) ?
O2 C13 O1 . . 124.75(17) ?
O2 C13 C2 . . 122.45(16) ?
O1 C13 C2 . . 112.73(16) ?
C6 C7 H7 . . 120.1 ?
C6 C7 C8 . . 119.9(2) ?
C8 C7 H7 . . 120.1 ?
C21 C16 C3 . . 118.08(18) ?
C17 C16 C21 . . 117.03(19) ?
C17 C16 C3 . . 124.87(16) ?
C7 C6 C5 . . 122.9(2) ?
C7 C6 C11 . . 118.9(2) ?
C11 C6 C5 . . 118.1(2) ?
C7 C8 H8 . . 119.9 ?
C9 C8 C7 . . 120.1(3) ?
C9 C8 H8 . . 119.9 ?
N4 C3 C4 . . 113.34(14) ?
N4 C3 C16 . . 109.27(14) ?
N4 C3 H3 . . 103.5(11) ?
C4 C3 H3 . . 105.7(10) ?
C16 C3 C4 . . 114.90(15) ?
C16 C3 H3 . . 109.4(11) ?
C6 C11 H11 . . 119.7 ?
C10 C11 C6 . . 120.6(3) ?
C10 C11 H11 . . 119.7 ?
C8 C9 H9 . . 119.7 ?
C8 C9 C10 . . 120.7(2) ?
C10 C9 H9 . . 119.7 ?
O4 C12 H12A . . 109.5 ?
O4 C12 H12B . . 109.5 ?
O4 C12 H12C . . 109.5 ?
H12A C12 H12B . . 109.5 ?
H12A C12 H12C . . 109.5 ?
H12B C12 H12C . . 109.5 ?
C11 C10 H10 . . 120.1 ?
C9 C10 C11 . . 119.7(3) ?
C9 C10 H10 . . 120.1 ?
H15A C15 H15B . . 109.5 ?
H15A C15 H15C . . 109.5 ?
H15B C15 H15C . . 109.5 ?
H15D C15 H15E . . 109.5 ?
H15D C15 H15F . . 109.5 ?
H15E C15 H15F . . 109.5 ?
C14 C15 H15A . . 109.5 ?
C14 C15 H15B . . 109.5 ?
C14 C15 H15C . . 109.5 ?
C22 C15 H15D . . 109.5 ?
C22 C15 H15E . . 109.5 ?
C22 C15 H15F . . 109.5 ?
O1 C14 H14A . . 110.5 ?
O1 C14 H14B . . 110.5 ?
C15 C14 O1 . . 106.3(4) ?
C15 C14 H14A . . 110.5 ?
C15 C14 H14B . . 110.5 ?
H14A C14 H14B . . 108.7 ?
O1 C22 C15 . . 104.0(12) ?
O1 C22 H22A . . 111.0 ?
O1 C22 H22B . . 111.0 ?
C15 C22 H22A . . 111.0 ?
C15 C22 H22B . . 111.0 ?
H22A C22 H22B . . 109.0 ?

loop_
_geom_bond_atom_site_label_1
_geom_bond_atom_site_label_2
_geom_bond_site_symmetry_2
_geom_bond_distance
_geom_bond_publ_flag
S1 C1 . 1.7274(16) ?
S1 C4 . 1.8371(17) ?
N4 N3 . 1.3955(19) ?
N4 C3 . 1.480(2) ?
N4 H4 . 0.94(2) ?
O3 C5 . 1.212(2) ?
N1 N2 . 1.306(2) ?
N1 C2 . 1.363(2) ?
N2 N3 . 1.3587(18) ?
N3 C1 . 1.344(2) ?
O4 C19 . 1.369(3) ?
O4 C12 . 1.411(3) ?
O2 C13 . 1.203(2) ?
O1 C13 . 1.328(2) ?
O1 C14 . 1.491(6) ?
O1 C22 . 1.429(19) ?
C1 C2 . 1.380(2) ?
C21 C20 . 1.374(3) ?
C21 C16 . 1.396(3) ?
C21 H21 . 0.89(2) ?
C4 C5 . 1.528(3) ?
C4 C3 . 1.541(2) ?
C4 H4A . 0.974(18) ?
C2 C13 . 1.461(2) ?
C17 C18 . 1.398(3) ?
C17 C16 . 1.378(3) ?
C17 H17 . 0.916(19) ?
C18 C19 . 1.376(3) ?
C18 H18 . 0.93(3) ?
C19 C20 . 1.384(3) ?
C5 C6 . 1.493(3) ?
C20 H20 . 0.96(2) ?
C7 H7 . 0.9300 ?
C7 C6 . 1.380(3) ?
C7 C8 . 1.397(3) ?
C16 C3 . 1.517(3) ?
C6 C11 . 1.388(3) ?
C8 H8 . 0.9300 ?
C8 C9 . 1.360(4) ?
C3 H3 . 0.983(18) ?
C11 H11 . 0.9300 ?
C11 C10 . 1.382(3) ?
C9 H9 . 0.9300 ?
C9 C10 . 1.368(4) ?
C12 H12A . 0.9600 ?
C12 H12B . 0.9600 ?
C12 H12C . 0.9600 ?
C10 H10 . 0.9300 ?
C15 H15A . 0.9600 ?
C15 H15B . 0.9600 ?
C15 H15C . 0.9600 ?
C15 H15D . 0.9600 ?
C15 H15E . 0.9600 ?
C15 H15F . 0.9600 ?
C15 C14 . 1.471(7) ?
C15 C22 . 1.57(2) ?
C14 H14A . 0.9700 ?
C14 H14B . 0.9700 ?
C22 H22A . 0.9700 ?
C22 H22B . 0.9700 ?

loop_
_geom_torsion_atom_site_label_1
_geom_torsion_atom_site_label_2
_geom_torsion_atom_site_label_3
_geom_torsion_atom_site_label_4
_geom_torsion_site_symmetry_1
_geom_torsion_site_symmetry_2
_geom_torsion_site_symmetry_3
_geom_torsion_site_symmetry_4
_geom_torsion
_geom_torsion_publ_flag
S1 C1 C2 N1 . . . . 179.63(14) ?
S1 C1 C2 C13 . . . . -4.4(3) ?
S1 C4 C5 O3 . . . . 108.89(18) ?
S1 C4 C5 C6 . . . . -69.27(17) ?
S1 C4 C3 N4 . . . . -57.59(19) ?
S1 C4 C3 C16 . . . . 69.04(17) ?
N4 N3 C1 S1 . . . . 4.1(3) ?
N4 N3 C1 C2 . . . . -176.46(17) ?
O3 C5 C6 C7 . . . . 157.0(2) ?
O3 C5 C6 C11 . . . . -20.6(3) ?
N1 N2 N3 N4 . . . . 176.01(15) ?
N1 N2 N3 C1 . . . . -1.5(2) ?
N1 C2 C13 O2 . . . . -168.5(2) ?
N1 C2 C13 O1 . . . . 14.5(3) ?
N2 N1 C2 C1 . . . . -1.1(2) ?
N2 N1 C2 C13 . . . . -177.04(17) ?
N2 N3 C1 S1 . . . . -178.70(13) ?
N2 N3 C1 C2 . . . . 0.77(19) ?
N3 N4 C3 C4 . . . . 61.1(2) ?
N3 N4 C3 C16 . . . . -68.45(17) ?
N3 C1 C2 N1 . . . . 0.2(2) ?
N3 C1 C2 C13 . . . . 176.18(18) ?
O4 C19 C20 C21 . . . . -178.78(19) ?
C1 S1 C4 C5 . . . . -101.32(13) ?
C1 S1 C4 C3 . . . . 24.26(15) ?
C1 C2 C13 O2 . . . . 16.2(3) ?
C1 C2 C13 O1 . . . . -160.81(18) ?
C21 C16 C3 N4 . . . . -47.6(2) ?
C21 C16 C3 C4 . . . . -176.32(15) ?
C4 S1 C1 N3 . . . . 1.11(18) ?
C4 S1 C1 C2 . . . . -178.20(18) ?
C4 C5 C6 C7 . . . . -24.9(3) ?
C4 C5 C6 C11 . . . . 157.56(18) ?
C2 N1 N2 N3 . . . . 1.6(2) ?
C17 C18 C19 O4 . . . . 179.02(18) ?
C17 C18 C19 C20 . . . . -0.6(3) ?
C17 C16 C3 N4 . . . . 133.70(17) ?
C17 C16 C3 C4 . . . . 5.0(2) ?
C18 C17 C16 C21 . . . . 1.4(3) ?
C18 C17 C16 C3 . . . . -179.93(18) ?
C18 C19 C20 C21 . . . . 0.9(3) ?
C5 C4 C3 N4 . . . . 64.64(19) ?
C5 C4 C3 C16 . . . . -168.73(14) ?
C5 C6 C11 C10 . . . . 177.4(2) ?
C20 C21 C16 C17 . . . . -1.1(3) ?
C20 C21 C16 C3 . . . . -179.89(17) ?
C13 O1 C14 C15 . . . . -168.1(2) ?
C13 O1 C22 C15 . . . . -151.9(5) ?
C7 C6 C11 C10 . . . . -0.3(4) ?
C7 C8 C9 C10 . . . . -1.5(4) ?
C16 C21 C20 C19 . . . . 0.0(3) ?
C16 C17 C18 C19 . . . . -0.5(3) ?
C6 C7 C8 C9 . . . . -0.2(4) ?
C6 C11 C10 C9 . . . . -1.4(4) ?
C8 C7 C6 C5 . . . . -176.5(2) ?
C8 C7 C6 C11 . . . . 1.1(3) ?
C8 C9 C10 C11 . . . . 2.3(4) ?
C3 N4 N3 N2 . . . . 148.39(15) ?
C3 N4 N3 C1 . . . . -34.6(2) ?
C3 C4 C5 O3 . . . . -16.9(2) ?
C3 C4 C5 C6 . . . . 164.89(15) ?
C12 O4 C19 C18 . . . . 11.3(3) ?
C12 O4 C19 C20 . . . . -169.0(2) ?
C14 O1 C13 O2 . . . . -3.6(4) ?
C14 O1 C13 C2 . . . . 173.3(3) ?
C22 O1 C13 O2 . . . . 20.5(8) ?
C22 O1 C13 C2 . . . . -162.5(7) ?

_cod_database_fobs_code 2022206
